data_4078537
loop_
_publ_author_name
'Crespo, Margarita'
'Anderson, Craig M.'
'Kfoury, Nicole'
'Font-Bardia, Merc\`e'
'Calvet, Teresa'

_publ_section_title
;
 Reductive Elimination from Cyclometalated Platinum(IV) Complexes To Form
 Csp2--Csp3Bonds and Subsequent Competition between Csp2--H and Csp3--H
 Bond Activation
;
_journal_issue 12
_journal_name_full Organometallics
_journal_page_first 4401
_journal_paper_doi 10.1021/om300303a
_journal_volume 31
_journal_year 2012
_chemical_formula_moiety 'C33 H28 Br Cl N P Pt'
_chemical_formula_sum 'C33 H28 Br Cl N P Pt'
_chemical_formula_weight 779.98
_chemical_name_systematic
;
 ?
;
_space_group_IT_number 2
_symmetry_cell_setting triclinic
_symmetry_space_group_name_Hall '-P 1'
_symmetry_space_group_name_H-M 'P -1'
_atom_sites_solution_hydrogens geom
_atom_sites_solution_primary direct
_atom_sites_solution_secondary difmap
_audit_creation_method SHELXL-97
_cell_angle_alpha 78.75(3)
_cell_angle_beta 71.34(2)
_cell_angle_gamma 69.91(3)
_cell_formula_units_Z 2
_cell_length_a 9.563(4)
_cell_length_b 11.930(5)
_cell_length_c 14.317(4)
_cell_measurement_reflns_used 1761
_cell_measurement_temperature 293(2)
_cell_measurement_theta_max 31
_cell_measurement_theta_min 3
_cell_volume 1446.7(10)
_computing_cell_refinement 'AUTOMAR (Claudio Klein, 2007)'
_computing_data_collection 'MARXDS (Claudio Klein, 2005)'
_computing_data_reduction 'MARSCALE (Claudio Klein, 2007)'
_computing_molecular_graphics 'ORTEP (Brueggermann and Smith, 1990)'
_computing_publication_material 'PLATON (Spek, 1990)'
_computing_structure_refinement 'SHELXL-97 (Sheldrick, 1997)'
_computing_structure_solution 'SHELXS-97 (Sheldrick, 1997)'
_diffrn_ambient_temperature 293(2)
_diffrn_measured_fraction_theta_full 0.937
_diffrn_measured_fraction_theta_max 0.720
_diffrn_measurement_device_type 'MAR345 with image plate detector'
_diffrn_measurement_method 'phi scan'
_diffrn_radiation_monochromator graphite
_diffrn_radiation_source 'fine-focus sealed tube'
_diffrn_radiation_type MoK\a
_diffrn_radiation_wavelength 0.71073
_diffrn_reflns_av_R_equivalents 0.0618
_diffrn_reflns_av_sigmaI/netI 0.0646
_diffrn_reflns_limit_h_max 14
_diffrn_reflns_limit_h_min -14
_diffrn_reflns_limit_k_max 16
_diffrn_reflns_limit_k_min -17
_diffrn_reflns_limit_l_max 17
_diffrn_reflns_limit_l_min -21
_diffrn_reflns_number 13319
_diffrn_reflns_theta_full 25.00
_diffrn_reflns_theta_max 32.32
_diffrn_reflns_theta_min 1.51
_exptl_absorpt_coefficient_mu 6.401
_exptl_absorpt_correction_T_max 0.64
_exptl_absorpt_correction_T_min 0.47
_exptl_absorpt_correction_type empirical
_exptl_absorpt_process_details sadabs
_exptl_crystal_colour yellow
_exptl_crystal_density_diffrn 1.791
_exptl_crystal_density_method 'not measured'
_exptl_crystal_description plates
_exptl_crystal_F_000 756
_exptl_crystal_size_max 0.2
_exptl_crystal_size_mid 0.1
_exptl_crystal_size_min 0.07
_refine_diff_density_max 1.051
_refine_diff_density_min -1.032
_refine_diff_density_rms 0.160
_refine_ls_extinction_coef 0.0068(6)
_refine_ls_extinction_expression Fc^*^=kFc[1+0.001xFc^2^\l^3^/sin(2\q)]^-1/4^
_refine_ls_extinction_method SHELXL
_refine_ls_goodness_of_fit_ref 1.090
_refine_ls_hydrogen_treatment constr
_refine_ls_matrix_type full
_refine_ls_number_parameters 344
_refine_ls_number_reflns 7430
_refine_ls_number_restraints 0
_refine_ls_restrained_S_all 1.090
_refine_ls_R_factor_all 0.0687
_refine_ls_R_factor_gt 0.0558
_refine_ls_shift/su_max 0.001
_refine_ls_shift/su_mean 0.000
_refine_ls_structure_factor_coef Fsqd
_refine_ls_weighting_details 'calc w=1/[\s^2^(Fo^2^)+(0.0551P)^2^+5.1141P] where P=(Fo^2^+2Fc^2^)/3'
_refine_ls_weighting_scheme calc
_refine_ls_wR_factor_gt 0.1420
_refine_ls_wR_factor_ref 0.1480
_reflns_number_gt 6125
_reflns_number_total 7430
_reflns_threshold_expression >2sigma(I)
_cod_data_source_file om300303a_si_002.cif
_cod_data_source_block mcqm26a
_cod_original_cell_volume 1446.7(9)
_cod_original_sg_symbol_H-M P-1
_cod_database_code 4078537

loop_
_symmetry_equiv_pos_as_xyz
'x, y, z'
'-x, -y, -z'

loop_
_atom_site_label
_atom_site_type_symbol
_atom_site_fract_x
_atom_site_fract_y
_atom_site_fract_z
_atom_site_U_iso_or_equiv
_atom_site_adp_type
_atom_site_occupancy
_atom_site_symmetry_multiplicity
_atom_site_calc_flag
_atom_site_refinement_flags
Pt Pt 0.43531(3) 0.33796(3) 0.76674(2) 0.04894(12) Uani 1 1 d .
Br Br 0.08209(15) 0.45299(12) 1.16273(9) 0.0852(3) Uani 1 1 d .
Cl Cl 0.0687(4) -0.1486(3) 1.2505(2) 0.0888(8) Uani 1 1 d .
P1 P 0.4725(2) 0.21780(18) 0.64683(15) 0.0484(4) Uani 1 1 d .
N1 N 0.2589(9) 0.2780(6) 0.8790(5) 0.0559(16) Uani 1 1 d .
C1 C 0.3759(10) 0.4514(7) 0.8724(6) 0.0533(17) Uani 1 1 d .
C2 C 0.3693(12) 0.6240(10) 0.9488(8) 0.073(3) Uani 1 1 d .
H2 H 0.3965 0.6935 0.9418 0.088 Uiso 1 1 calc R
C3 C 0.4251(12) 0.5506(9) 0.8693(8) 0.066(2) Uani 1 1 d .
H3 H 0.4976 0.5692 0.8126 0.080 Uiso 1 1 calc R
C4 C 0.2741(12) 0.5892(9) 1.0364(8) 0.071(2) Uani 1 1 d .
H4 H 0.2457 0.6297 1.0921 0.085 Uiso 1 1 calc R
C5 C 0.2221(11) 0.4954(8) 1.0406(7) 0.060(2) Uani 1 1 d .
C6 C 0.2728(10) 0.4262(8) 0.9599(6) 0.0533(17) Uani 1 1 d .
C7 C 0.2232(11) 0.3263(8) 0.9596(6) 0.059(2) Uani 1 1 d .
H7 H 0.1649 0.2959 1.0181 0.071 Uiso 1 1 calc R
C8 C 0.1895(13) 0.1837(10) 0.8799(7) 0.071(2) Uani 1 1 d .
H8A H 0.2570 0.1342 0.8269 0.085 Uiso 1 1 calc R
H8B H 0.0917 0.2231 0.8640 0.085 Uiso 1 1 calc R
C9 C 0.1599(11) 0.1017(9) 0.9738(7) 0.061(2) Uani 1 1 d .
C10 C 0.0159(11) 0.1325(9) 1.0429(7) 0.062(2) Uani 1 1 d .
H10 H -0.0611 0.2028 1.0324 0.074 Uiso 1 1 calc R
C11 C -0.0096(11) 0.0528(9) 1.1302(7) 0.061(2) Uani 1 1 d .
H11 H -0.1047 0.0718 1.1779 0.073 Uiso 1 1 calc R
C12 C 0.1039(11) -0.0524(9) 1.1457(7) 0.065(2) Uani 1 1 d .
C13 C 0.2468(12) -0.0771(9) 1.0777(8) 0.067(2) Uani 1 1 d .
H13 H 0.3243 -0.1460 1.0899 0.081 Uiso 1 1 calc R
C14 C 0.2800(12) -0.0022(10) 0.9908(8) 0.071(2) Uani 1 1 d .
H14 H 0.3777 -0.0202 0.9457 0.086 Uiso 1 1 calc R
C15 C 0.6127(10) 0.4060(8) 0.6787(6) 0.0569(19) Uani 1 1 d .
H15A H 0.6630 0.3649 0.6199 0.085 Uiso 1 1 calc R
H15B H 0.6864 0.3946 0.7147 0.085 Uiso 1 1 calc R
H15C H 0.5706 0.4901 0.6608 0.085 Uiso 1 1 calc R
C16 C 0.3009(9) 0.2561(7) 0.5980(6) 0.0509(17) Uani 1 1 d .
C17 C 0.1724(10) 0.3456(8) 0.6401(7) 0.059(2) Uani 1 1 d .
H17 H 0.1723 0.3831 0.6912 0.071 Uiso 1 1 calc R
C18 C 0.0386(11) 0.3801(9) 0.6041(7) 0.063(2) Uani 1 1 d .
H18 H -0.0512 0.4384 0.6326 0.076 Uiso 1 1 calc R
C19 C 0.0469(11) 0.3245(9) 0.5260(7) 0.063(2) Uani 1 1 d .
H19 H -0.0372 0.3489 0.4996 0.076 Uiso 1 1 calc R
C20 C 0.1731(11) 0.2357(10) 0.4865(7) 0.070(2) Uani 1 1 d .
H20 H 0.1724 0.1966 0.4366 0.084 Uiso 1 1 calc R
C21 C 0.3069(11) 0.2016(9) 0.5208(7) 0.066(2) Uani 1 1 d .
H21 H 0.3965 0.1436 0.4914 0.079 Uiso 1 1 calc R
C22 C 0.6267(10) 0.2182(8) 0.5279(6) 0.0528(17) Uani 1 1 d .
C23 C 0.7614(10) 0.1255(9) 0.5001(7) 0.064(2) Uani 1 1 d .
H23 H 0.7767 0.0557 0.5430 0.077 Uiso 1 1 calc R
C24 C 0.8725(13) 0.1307(11) 0.4138(9) 0.086(3) Uani 1 1 d .
H24 H 0.9609 0.0660 0.3963 0.103 Uiso 1 1 calc R
C25 C 0.8488(12) 0.2345(10) 0.3544(8) 0.070(2) Uani 1 1 d .
H25 H 0.9217 0.2393 0.2937 0.084 Uiso 1 1 calc R
C26 C 0.7286(12) 0.3283(10) 0.3779(8) 0.071(2) Uani 1 1 d .
H26 H 0.7211 0.3989 0.3359 0.086 Uiso 1 1 calc R
C27 C 0.6117(11) 0.3239(9) 0.4650(7) 0.066(2) Uani 1 1 d .
H27 H 0.5250 0.3903 0.4809 0.079 Uiso 1 1 calc R
C28 C 0.5138(9) 0.0556(7) 0.6940(6) 0.0529(17) Uani 1 1 d .
C29 C 0.4336(10) -0.0158(8) 0.6849(7) 0.0577(19) Uani 1 1 d .
H29 H 0.3548 0.0164 0.6537 0.069 Uiso 1 1 calc R
C30 C 0.4688(11) -0.1347(9) 0.7217(8) 0.070(2) Uani 1 1 d .
H30 H 0.4181 -0.1844 0.7131 0.084 Uiso 1 1 calc R
C31 C 0.5832(12) -0.1788(10) 0.7723(9) 0.076(3) Uani 1 1 d .
H31 H 0.5994 -0.2556 0.8050 0.091 Uiso 1 1 calc R
C32 C 0.6723(11) -0.1102(8) 0.7745(6) 0.062(2) Uani 1 1 d .
H32 H 0.7602 -0.1428 0.7972 0.075 Uiso 1 1 calc R
C33 C 0.6220(12) 0.0140(9) 0.7397(7) 0.067(2) Uani 1 1 d .
H33 H 0.6676 0.0662 0.7501 0.080 Uiso 1 1 calc R

loop_
_atom_site_aniso_label
_atom_site_aniso_U_11
_atom_site_aniso_U_22
_atom_site_aniso_U_33
_atom_site_aniso_U_23
_atom_site_aniso_U_13
_atom_site_aniso_U_12
Pt 0.05064(18) 0.0473(2) 0.04967(18) -0.00494(11) -0.01373(12) -0.01572(12)
Br 0.0894(7) 0.0844(8) 0.0754(7) -0.0164(5) -0.0139(6) -0.0220(6)
Cl 0.102(2) 0.084(2) 0.091(2) 0.0082(14) -0.0371(16) -0.0400(16)
P1 0.0486(10) 0.0458(11) 0.0497(10) -0.0074(8) -0.0134(8) -0.0116(8)
N1 0.064(4) 0.050(4) 0.056(4) -0.010(3) -0.014(3) -0.018(3)
C1 0.057(4) 0.043(4) 0.056(4) -0.006(3) -0.012(3) -0.013(3)
C2 0.079(6) 0.065(7) 0.079(7) -0.009(5) -0.014(5) -0.033(5)
C3 0.071(6) 0.056(6) 0.073(6) -0.008(4) -0.022(5) -0.017(4)
C4 0.077(6) 0.061(6) 0.079(7) -0.013(5) -0.027(5) -0.018(5)
C5 0.064(5) 0.057(5) 0.063(5) -0.006(4) -0.023(4) -0.019(4)
C6 0.058(4) 0.053(5) 0.050(4) -0.005(3) -0.016(3) -0.016(3)
C7 0.071(5) 0.057(5) 0.051(4) -0.001(3) -0.019(4) -0.022(4)
C8 0.088(7) 0.074(7) 0.062(5) -0.008(4) -0.021(5) -0.039(5)
C9 0.068(5) 0.069(6) 0.058(5) -0.002(4) -0.021(4) -0.032(4)
C10 0.061(5) 0.066(6) 0.061(5) -0.006(4) -0.016(4) -0.022(4)
C11 0.060(5) 0.065(6) 0.059(5) -0.004(4) -0.012(4) -0.025(4)
C12 0.067(5) 0.064(6) 0.069(6) -0.011(4) -0.023(5) -0.021(4)
C13 0.067(5) 0.061(6) 0.078(6) -0.007(4) -0.021(5) -0.022(4)
C14 0.073(6) 0.076(7) 0.065(6) -0.017(5) -0.012(5) -0.024(5)
C15 0.057(4) 0.062(5) 0.054(5) -0.011(4) -0.011(4) -0.023(4)
C16 0.049(4) 0.054(5) 0.048(4) -0.002(3) -0.009(3) -0.018(3)
C17 0.060(5) 0.055(5) 0.058(5) -0.006(4) -0.013(4) -0.014(4)
C18 0.058(5) 0.064(6) 0.064(5) 0.003(4) -0.022(4) -0.015(4)
C19 0.061(5) 0.065(6) 0.064(5) -0.004(4) -0.019(4) -0.019(4)
C20 0.070(6) 0.083(7) 0.064(6) -0.009(5) -0.023(5) -0.027(5)
C21 0.059(5) 0.066(6) 0.067(6) -0.010(4) -0.017(4) -0.010(4)
C22 0.059(4) 0.052(5) 0.053(4) -0.009(3) -0.017(3) -0.018(3)
C23 0.063(5) 0.056(6) 0.059(5) -0.006(4) -0.011(4) -0.006(4)
C24 0.072(6) 0.082(8) 0.086(8) -0.008(6) -0.011(6) -0.011(5)
C25 0.065(5) 0.080(7) 0.065(6) -0.013(5) -0.016(4) -0.020(5)
C26 0.073(6) 0.067(7) 0.067(6) -0.002(4) -0.013(5) -0.022(5)
C27 0.068(5) 0.063(6) 0.060(5) -0.001(4) -0.015(4) -0.017(4)
C28 0.055(4) 0.051(5) 0.053(4) -0.011(3) -0.007(3) -0.020(3)
C29 0.057(4) 0.053(5) 0.063(5) -0.014(4) -0.014(4) -0.014(4)
C30 0.058(5) 0.069(7) 0.079(6) -0.016(5) -0.009(5) -0.018(4)
C31 0.072(6) 0.063(7) 0.087(7) -0.010(5) -0.020(5) -0.015(5)
C32 0.070(5) 0.062(6) 0.054(5) -0.002(4) -0.018(4) -0.019(4)
C33 0.075(6) 0.066(6) 0.067(6) 0.007(4) -0.027(5) -0.030(5)

loop_
_atom_type_symbol
_atom_type_description
_atom_type_scat_dispersion_real
_atom_type_scat_dispersion_imag
_atom_type_scat_source
C C 0.0033 0.0016 'International Tables Vol C Tables 4.2.6.8 and 6.1.1.4'
H H 0.0000 0.0000 'International Tables Vol C Tables 4.2.6.8 and 6.1.1.4'
Br Br -0.2901 2.4595 'International Tables Vol C Tables 4.2.6.8 and 6.1.1.4'
Cl Cl 0.1484 0.1585 'International Tables Vol C Tables 4.2.6.8 and 6.1.1.4'
N N 0.0061 0.0033 'International Tables Vol C Tables 4.2.6.8 and 6.1.1.4'
P P 0.1023 0.0942 'International Tables Vol C Tables 4.2.6.8 and 6.1.1.4'
Pt Pt -1.7033 8.3905 'International Tables Vol C Tables 4.2.6.8 and 6.1.1.4'

loop_
_geom_angle_atom_site_label_1
_geom_angle_atom_site_label_2
_geom_angle_atom_site_label_3
_geom_angle
C1 Pt C15 92.5(3)
C1 Pt N1 78.4(3)
C15 Pt N1 169.8(3)
C1 Pt P1 173.3(2)
C15 Pt P1 91.5(2)
N1 Pt P1 98.02(19)
C22 P1 C16 99.7(4)
C22 P1 C28 103.4(4)
C16 P1 C28 106.1(4)
C22 P1 Pt 120.5(3)
C16 P1 Pt 113.1(3)
C28 P1 Pt 112.4(3)
C7 N1 C8 118.2(8)
C7 N1 Pt 111.1(6)
C8 N1 Pt 130.3(6)
C6 C1 C3 115.4(8)
C6 C1 Pt 114.9(6)
C3 C1 Pt 129.7(7)
C4 C2 C3 118.2(9)
C4 C2 H2 120.9
C3 C2 H2 120.9
C1 C3 C2 123.2(9)
C1 C3 H3 118.4
C2 C3 H3 118.4
C5 C4 C2 119.4(10)
C5 C4 H4 120.3
C2 C4 H4 120.3
C4 C5 C6 121.7(9)
C4 C5 Br 118.4(7)
C6 C5 Br 119.9(7)
C1 C6 C5 121.7(8)
C1 C6 C7 113.8(8)
C5 C6 C7 124.4(8)
N1 C7 C6 120.3(8)
N1 C7 H7 119.9
C6 C7 H7 119.9
N1 C8 C9 118.1(8)
N1 C8 H8A 107.8
C9 C8 H8A 107.8
N1 C8 H8B 107.8
C9 C8 H8B 107.8
H8A C8 H8B 107.1
C10 C9 C14 121.7(9)
C10 C9 C8 118.8(9)
C14 C9 C8 119.5(9)
C9 C10 C11 117.7(9)
C9 C10 H10 121.1
C11 C10 H10 121.1
C12 C11 C10 121.4(9)
C12 C11 H11 119.3
C10 C11 H11 119.3
C13 C12 C11 119.1(9)
C13 C12 Cl 120.4(8)
C11 C12 Cl 120.4(8)
C12 C13 C14 122.4(10)
C12 C13 H13 118.8
C14 C13 H13 118.8
C13 C14 C9 117.6(9)
C13 C14 H14 121.2
C9 C14 H14 121.2
Pt C15 H15A 109.5
Pt C15 H15B 109.5
H15A C15 H15B 109.5
Pt C15 H15C 109.5
H15A C15 H15C 109.5
H15B C15 H15C 109.5
C21 C16 C17 122.1(8)
C21 C16 P1 121.1(7)
C17 C16 P1 116.8(6)
C16 C17 C18 119.1(8)
C16 C17 H17 120.5
C18 C17 H17 120.5
C19 C18 C17 118.0(9)
C19 C18 H18 121.0
C17 C18 H18 121.0
C20 C19 C18 122.1(9)
C20 C19 H19 119.0
C18 C19 H19 119.0
C19 C20 C21 120.4(9)
C19 C20 H20 119.8
C21 C20 H20 119.8
C16 C21 C20 118.2(9)
C16 C21 H21 120.9
C20 C21 H21 120.9
C23 C22 C27 116.8(8)
C23 C22 P1 125.4(7)
C27 C22 P1 117.6(7)
C24 C23 C22 123.5(9)
C24 C23 H23 118.3
C22 C23 H23 118.3
C25 C24 C23 116.8(10)
C25 C24 H24 121.6
C23 C24 H24 121.6
C26 C25 C24 123.3(11)
C26 C25 H25 118.4
C24 C25 H25 118.4
C25 C26 C27 120.8(10)
C25 C26 H26 119.6
C27 C26 H26 119.6
C26 C27 C22 118.7(9)
C26 C27 H27 120.6
C22 C27 H27 120.6
C33 C28 C29 121.1(9)
C33 C28 P1 115.6(7)
C29 C28 P1 123.3(7)
C28 C29 C30 120.6(9)
C28 C29 H29 119.7
C30 C29 H29 119.7
C29 C30 C31 118.1(10)
C29 C30 H30 120.9
C31 C30 H30 120.9
C32 C31 C30 121.2(11)
C32 C31 H31 119.4
C30 C31 H31 119.4
C31 C32 C33 116.3(9)
C31 C32 H32 121.9
C33 C32 H32 121.9
C28 C33 C32 121.7(9)
C28 C33 H33 119.2
C32 C33 H33 119.2

loop_
_geom_bond_atom_site_label_1
_geom_bond_atom_site_label_2
_geom_bond_distance
Pt C1 2.040(8)
Pt C15 2.074(8)
Pt N1 2.141(7)
Pt P1 2.313(2)
Br C5 1.931(10)
Cl C12 1.718(11)
P1 C22 1.862(9)
P1 C16 1.867(8)
P1 C28 1.868(9)
N1 C7 1.286(11)
N1 C8 1.486(11)
C1 C6 1.378(12)
C1 C3 1.404(12)
C2 C4 1.379(14)
C2 C3 1.423(14)
C2 H2 0.9300
C3 H3 0.9300
C4 C5 1.356(13)
C4 H4 0.9300
C5 C6 1.411(12)
C6 C7 1.427(12)
C7 H7 0.9300
C8 C9 1.509(13)
C8 H8A 0.9700
C8 H8B 0.9700
C9 C10 1.390(13)
C9 C14 1.414(14)
C10 C11 1.424(13)
C10 H10 0.9300
C11 C12 1.382(13)
C11 H11 0.9300
C12 C13 1.373(14)
C13 C14 1.398(14)
C13 H13 0.9300
C14 H14 0.9300
C15 H15A 0.9600
C15 H15B 0.9600
C15 H15C 0.9600
C16 C21 1.365(12)
C16 C17 1.374(12)
C17 C18 1.431(12)
C17 H17 0.9300
C18 C19 1.376(13)
C18 H18 0.9300
C19 C20 1.348(14)
C19 H19 0.9300
C20 C21 1.417(13)
C20 H20 0.9300
C21 H21 0.9300
C22 C23 1.381(12)
C22 C27 1.392(12)
C23 C24 1.355(14)
C23 H23 0.9300
C24 C25 1.352(16)
C24 H24 0.9300
C25 C26 1.305(14)
C25 H25 0.9300
C26 C27 1.389(13)
C26 H26 0.9300
C27 H27 0.9300
C28 C33 1.304(12)
C28 C29 1.374(11)
C29 C30 1.377(14)
C29 H29 0.9300
C30 C31 1.401(14)
C30 H30 0.9300
C31 C32 1.379(14)
C31 H31 0.9300
C32 C33 1.431(13)
C32 H32 0.9300
C33 H33 0.9300
